data_2102776
loop_
_publ_author_name
'Bartalucci, Giuditta'
'Coppin, Jennifer'
'Fisher, Stuart'
'Hall, Gillian'
'Helliwell, John R.'
'Helliwell, Madeleine'
'Liaaen-Jensen, Synn\/ove'

_publ_section_title
;
 Unravelling the chemical basis of the bathochromic shift in the
 lobster carapace; new crystal structures of unbound astaxanthin,
 canthaxanthin and zeaxanthin
;
_journal_coeditor_code BM5041
_journal_issue 2
_journal_name_full 'Acta Crystallographica Section B'
_journal_page_first 328
_journal_page_last 337
_journal_paper_doi 10.1107/S0108768106052633
_journal_volume 63
_journal_year 2007
_chemical_formula_moiety 'C40 H56 O2, (3H2O)'
_chemical_formula_sum 'C40 H62 O5'
_chemical_formula_weight 622.90
_chemical_name_systematic
;
 ?
;
_space_group_IT_number 15
_symmetry_cell_setting monoclinic
_symmetry_space_group_name_Hall '-C 2yc'
_symmetry_space_group_name_H-M 'C 1 2/c 1'
_atom_sites_solution_hydrogens geom
_atom_sites_solution_primary direct
_atom_sites_solution_secondary difmap
_audit_creation_method SHELXL-97
_cell_angle_alpha 90.00
_cell_angle_beta 94.425(6)
_cell_angle_gamma 90.00
_cell_formula_units_Z 4
_cell_length_a 49.670(15)
_cell_length_b 13.181(4)
_cell_length_c 6.0588(19)
_cell_measurement_reflns_used 2203
_cell_measurement_temperature 100(2)
_cell_measurement_theta_max 25.27
_cell_measurement_theta_min 2.57
_cell_volume 3955(2)
_computing_cell_refinement 'Bruker SMART'
_computing_data_collection 'Bruker SMART'
_computing_data_reduction 'Bruker SAINT'
_computing_molecular_graphics 'Bruker SHELXTL'
_computing_publication_material 'Bruker SHELXTL'
_computing_structure_refinement 'SHELXL-97 (Sheldrick, 1997)'
_computing_structure_solution 'SHELXS-97 (Sheldrick, 1990)'
_diffrn_ambient_temperature 100(2)
_diffrn_measured_fraction_theta_full 0.998
_diffrn_measured_fraction_theta_max 0.998
_diffrn_measurement_device_type 'CCD area detector'
_diffrn_measurement_method 'phi and omega scans'
_diffrn_radiation_monochromator graphite
_diffrn_radiation_source 'fine-focus sealed tube'
_diffrn_radiation_type MoK\a
_diffrn_radiation_wavelength 0.71073
_diffrn_reflns_av_R_equivalents 0.0466
_diffrn_reflns_av_sigmaI/netI 0.0496
_diffrn_reflns_limit_h_max 58
_diffrn_reflns_limit_h_min -56
_diffrn_reflns_limit_k_max 15
_diffrn_reflns_limit_k_min -15
_diffrn_reflns_limit_l_max 7
_diffrn_reflns_limit_l_min -7
_diffrn_reflns_number 13818
_diffrn_reflns_theta_full 25.02
_diffrn_reflns_theta_max 25.02
_diffrn_reflns_theta_min 1.60
_exptl_absorpt_coefficient_mu 0.067
_exptl_absorpt_correction_T_max 1.000
_exptl_absorpt_correction_T_min 0.807
_exptl_absorpt_correction_type multi-scan
_exptl_absorpt_process_details SADABS
_exptl_crystal_colour orange
_exptl_crystal_density_diffrn 1.046
_exptl_crystal_density_method 'not measured'
_exptl_crystal_description plate
_exptl_crystal_F_000 1368
_exptl_crystal_size_max 0.90
_exptl_crystal_size_mid 0.15
_exptl_crystal_size_min 0.05
_refine_diff_density_max 0.265
_refine_diff_density_min -0.171
_refine_ls_extinction_method none
_refine_ls_goodness_of_fit_ref 1.033
_refine_ls_hydrogen_treatment constr
_refine_ls_matrix_type full
_refine_ls_number_parameters 197
_refine_ls_number_reflns 3489
_refine_ls_number_restraints 0
_refine_ls_restrained_S_all 1.033
_refine_ls_R_factor_all 0.0812
_refine_ls_R_factor_gt 0.0510
_refine_ls_shift/su_max 0.000
_refine_ls_shift/su_mean 0.000
_refine_ls_structure_factor_coef Fsqd
_refine_ls_weighting_details 'calc w=1/[\s^2^(Fo^2^)+(0.0727P)^2^+0.0665P] where P=(Fo^2^+2Fc^2^)/3'
_refine_ls_weighting_scheme calc
_refine_ls_wR_factor_gt 0.1274
_refine_ls_wR_factor_ref 0.1372
_reflns_number_gt 2285
_reflns_number_total 3489
_reflns_threshold_expression >2sigma(I)
_cod_data_source_file bm5041.cif
_cod_data_source_block zea
_cod_depositor_comments
;
The following automatic conversions were performed:
'_symmetry_cell_setting' value 'Monoclinic' changed to 'monoclinic'
according to '/home/saulius/struct/CIF-dictionaries/cif_core.dic'
dictionary named 'cif_core.dic' version 2.4.1 from 2010-06-29.

Automatic conversion script
Id: cif_fix_enum 1527 2010-12-29 10:47:43Z saulius 

The following automatic conversions were performed:

'_symmetry_cell_setting' value 'Monoclinic' changed to 'monoclinic'
according to /home/saulius/struct/CIF-dictionaries/cif_core.dic
dictionary named 'cif_core.dic' version 2.4.1 from 2010-06-29.

Automatic conversion script
Id: cif_fix_values 1715 2011-07-08 13:25:40Z adriana 
;
_cod_original_sg_symbol_Hall -C2yc
_cod_original_sg_symbol_H-M C2/c
_cod_database_code 2102776
_cod_database_fobs_code 2102776

loop_
_symmetry_equiv_pos_as_xyz
'x, y, z'
'-x, y, -z+1/2'
'x+1/2, y+1/2, z'
'-x+1/2, y+1/2, -z+1/2'
'-x, -y, -z'
'x, -y, z-1/2'
'-x+1/2, -y+1/2, -z'
'x+1/2, -y+1/2, z-1/2'

loop_
_atom_site_type_symbol
_atom_site_label
_atom_site_fract_x
_atom_site_fract_y
_atom_site_fract_z
_atom_site_U_iso_or_equiv
_atom_site_adp_type
_atom_site_calc_flag
_atom_site_refinement_flags
_atom_site_occupancy
O O3 0.49569(3) 0.59866(12) 1.0311(2) 0.0439(4) Uani d . 1
H H3O 0.4972 0.6060 1.1659 0.066 Uiso calc R 1
C C1 0.44598(4) 0.80435(14) 0.8482(3) 0.0317(5) Uani d . 1
C C2 0.47091(4) 0.75360(16) 0.9660(4) 0.0372(5) Uani d . 1
H H2A 0.4870 0.7798 0.9052 0.045 Uiso calc R 1
H H2B 0.4719 0.7710 1.1220 0.045 Uiso calc R 1
C C3 0.47038(4) 0.64075(15) 0.9425(3) 0.0352(5) Uani d . 1
H H3 0.4679 0.6240 0.7847 0.042 Uiso calc R 1
C C4 0.44678(4) 0.59864(14) 1.0556(3) 0.0321(5) Uani d . 1
H H4A 0.4508 0.6019 1.2147 0.039 Uiso calc R 1
H H4B 0.4443 0.5279 1.0151 0.039 Uiso calc R 1
C C5 0.42081(4) 0.65563(14) 0.9948(3) 0.0299(5) Uani d . 1
C C6 0.42044(4) 0.74649(14) 0.8974(3) 0.0273(5) Uani d . 1
C C7 0.39466(4) 0.79947(14) 0.8268(3) 0.0306(5) Uani d . 1
H H7 0.3895 0.8539 0.9117 0.037 Uiso calc R 1
C C8 0.37855(4) 0.77386(15) 0.6505(3) 0.0322(5) Uani d . 1
H H8 0.3834 0.7163 0.5743 0.039 Uiso calc R 1
C C9 0.35424(4) 0.82534(14) 0.5632(3) 0.0281(5) Uani d . 1
C C10 0.34115(4) 0.78971(15) 0.3747(3) 0.0328(5) Uani d . 1
H H10 0.3488 0.7329 0.3132 0.039 Uiso calc R 1
C C11 0.31715(4) 0.82774(15) 0.2573(3) 0.0300(5) Uani d . 1
H H11 0.3080 0.8813 0.3183 0.036 Uiso calc R 1
C C12 0.30723(4) 0.78887(15) 0.0615(3) 0.0318(5) Uani d . 1
H H12 0.3170 0.7357 0.0058 0.038 Uiso calc R 1
C C13 0.28336(4) 0.81985(14) -0.0714(3) 0.0287(5) Uani d . 1
C C14 0.27623(4) 0.76757(15) -0.2601(3) 0.0323(5) Uani d . 1
H H14 0.2882 0.7170 -0.2962 0.039 Uiso calc R 1
C C15 0.25288(4) 0.77958(15) -0.4105(3) 0.0299(4) Uani d . 1
H H15 0.2409 0.8315 -0.3833 0.036 Uiso calc R 1
C C16 0.44829(4) 0.80890(16) 0.5979(3) 0.0396(5) Uani d . 1
H H16A 0.4320 0.8369 0.5270 0.059 Uiso calc R 1
H H16B 0.4510 0.7417 0.5425 0.059 Uiso calc R 1
H H16C 0.4633 0.8509 0.5673 0.059 Uiso calc R 1
C C17 0.44485(5) 0.91283(15) 0.9372(4) 0.0417(6) Uani d . 1
H H17A 0.4412 0.9111 1.0905 0.063 Uiso calc R 1
H H17B 0.4308 0.9497 0.8545 0.063 Uiso calc R 1
H H17C 0.4619 0.9458 0.9225 0.063 Uiso calc R 1
C C18 0.39582(4) 0.60307(16) 1.0624(4) 0.0433(6) Uani d . 1
H H18A 0.3804 0.6462 1.0304 0.065 Uiso calc R 1
H H18B 0.3978 0.5888 1.2182 0.065 Uiso calc R 1
H H18C 0.3933 0.5407 0.9816 0.065 Uiso calc R 1
C C19 0.34552(4) 0.91735(14) 0.6819(3) 0.0312(5) Uani d . 1
H H19A 0.3285 0.9408 0.6141 0.047 Uiso calc R 1
H H19B 0.3588 0.9697 0.6739 0.047 Uiso calc R 1
H H19C 0.3436 0.9008 0.8341 0.047 Uiso calc R 1
C C20 0.26757(4) 0.90806(14) 0.0063(3) 0.0324(5) Uani d . 1
H H20A 0.2526 0.9216 -0.0991 0.049 Uiso calc R 1
H H20B 0.2790 0.9668 0.0206 0.049 Uiso calc R 1
H H20C 0.2610 0.8923 0.1473 0.049 Uiso calc R 1

loop_
_atom_site_aniso_label
_atom_site_aniso_U_11
_atom_site_aniso_U_22
_atom_site_aniso_U_33
_atom_site_aniso_U_12
_atom_site_aniso_U_13
_atom_site_aniso_U_23
O3 0.0356(8) 0.0576(10) 0.0376(9) 0.0156(7) -0.0029(7) 0.0134(8)
C1 0.0326(11) 0.0303(11) 0.0316(11) 0.0040(9) -0.0011(9) 0.0036(8)
C2 0.0325(12) 0.0386(12) 0.0400(13) 0.0021(9) -0.0008(10) 0.0035(10)
C3 0.0335(12) 0.0378(12) 0.0336(12) 0.0099(9) -0.0018(9) 0.0060(9)
C4 0.0386(12) 0.0269(10) 0.0307(11) 0.0053(9) 0.0021(9) 0.0012(8)
C5 0.0332(11) 0.0307(11) 0.0261(11) 0.0036(9) 0.0039(9) -0.0054(8)
C6 0.0304(11) 0.0299(11) 0.0211(10) 0.0054(8) -0.0004(8) -0.0035(8)
C7 0.0344(11) 0.0285(11) 0.0290(11) 0.0067(9) 0.0041(9) -0.0037(8)
C8 0.0346(12) 0.0301(11) 0.0317(11) 0.0059(9) 0.0014(9) -0.0056(9)
C9 0.0268(10) 0.0295(11) 0.0282(11) 0.0009(8) 0.0039(9) 0.0004(8)
C10 0.0295(11) 0.0355(11) 0.0332(12) 0.0036(9) 0.0022(9) -0.0042(9)
C11 0.0294(11) 0.0304(11) 0.0304(11) 0.0001(9) 0.0037(9) -0.0013(9)
C12 0.0286(10) 0.0332(11) 0.0336(12) 0.0007(9) 0.0021(9) -0.0018(9)
C13 0.0289(10) 0.0291(11) 0.0284(11) -0.0060(8) 0.0037(8) 0.0015(9)
C14 0.0275(11) 0.0348(11) 0.0348(12) -0.0023(9) 0.0043(9) -0.0015(9)
C15 0.0257(10) 0.0313(11) 0.0326(11) -0.0042(9) 0.0021(9) -0.0009(8)
C16 0.0438(13) 0.0377(12) 0.0380(13) 0.0052(10) 0.0072(10) 0.0056(10)
C17 0.0508(14) 0.0325(12) 0.0413(13) -0.0009(10) 0.0000(11) 0.0021(10)
C18 0.0437(13) 0.0389(13) 0.0488(14) 0.0047(10) 0.0130(11) 0.0013(10)
C19 0.0308(11) 0.0328(11) 0.0294(11) 0.0046(9) -0.0009(9) 0.0012(9)
C20 0.0337(11) 0.0323(11) 0.0306(11) -0.0015(9) -0.0018(9) 0.0016(9)

loop_
_atom_type_symbol
_atom_type_description
_atom_type_scat_dispersion_real
_atom_type_scat_dispersion_imag
_atom_type_scat_source
C C 0.0033 0.0016 'International Tables Vol C Tables 4.2.6.8 and 6.1.1.4'
H H 0.0000 0.0000 'International Tables Vol C Tables 4.2.6.8 and 6.1.1.4'
O O 0.0106 0.0060 'International Tables Vol C Tables 4.2.6.8 and 6.1.1.4'

loop_
_geom_angle_atom_site_label_1
_geom_angle_atom_site_label_2
_geom_angle_atom_site_label_3
_geom_angle_site_symmetry_1
_geom_angle
C3 O3 H3O . 109.5
C6 C1 C16 . 109.86(16)
C6 C1 C17 . 110.10(17)
C16 C1 C17 . 108.67(16)
C6 C1 C2 . 110.09(16)
C16 C1 C2 . 111.01(17)
C17 C1 C2 . 107.07(16)
C3 C2 C1 . 112.46(17)
C3 C2 H2A . 109.1
C1 C2 H2A . 109.1
C3 C2 H2B . 109.1
C1 C2 H2B . 109.1
H2A C2 H2B . 107.8
O3 C3 C2 . 109.86(17)
O3 C3 C4 . 112.08(16)
C2 C3 C4 . 109.35(17)
O3 C3 H3 . 108.5
C2 C3 H3 . 108.5
C4 C3 H3 . 108.5
C3 C4 C5 . 112.60(16)
C3 C4 H4A . 109.1
C5 C4 H4A . 109.1
C3 C4 H4B . 109.1
C5 C4 H4B . 109.1
H4A C4 H4B . 107.8
C6 C5 C18 . 123.34(18)
C6 C5 C4 . 122.38(17)
C18 C5 C4 . 114.23(17)
C5 C6 C7 . 121.95(17)
C5 C6 C1 . 123.40(17)
C7 C6 C1 . 114.65(16)
C8 C7 C6 . 124.22(17)
C8 C7 H7 . 117.9
C6 C7 H7 . 117.9
C7 C8 C9 . 127.44(18)
C7 C8 H8 . 116.3
C9 C8 H8 . 116.3
C10 C9 C8 . 118.53(18)
C10 C9 C19 . 123.41(17)
C8 C9 C19 . 118.02(16)
C9 C10 C11 . 128.68(19)
C9 C10 H10 . 115.7
C11 C10 H10 . 115.7
C12 C11 C10 . 122.50(19)
C12 C11 H11 . 118.7
C10 C11 H11 . 118.7
C11 C12 C13 . 127.79(19)
C11 C12 H12 . 116.1
C13 C12 H12 . 116.1
C14 C13 C12 . 118.49(18)
C14 C13 C20 . 123.31(18)
C12 C13 C20 . 118.20(17)
C13 C14 C15 . 128.87(19)
C13 C14 H14 . 115.6
C15 C14 H14 . 115.6
C15 C15 C14 7_564 124.1(2)
C15 C15 H15 7_564 117.9
C14 C15 H15 . 117.9
C1 C16 H16A . 109.5
C1 C16 H16B . 109.5
H16A C16 H16B . 109.5
C1 C16 H16C . 109.5
H16A C16 H16C . 109.5
H16B C16 H16C . 109.5
C1 C17 H17A . 109.5
C1 C17 H17B . 109.5
H17A C17 H17B . 109.5
C1 C17 H17C . 109.5
H17A C17 H17C . 109.5
H17B C17 H17C . 109.5
C5 C18 H18A . 109.5
C5 C18 H18B . 109.5
H18A C18 H18B . 109.5
C5 C18 H18C . 109.5
H18A C18 H18C . 109.5
H18B C18 H18C . 109.5
C9 C19 H19A . 109.5
C9 C19 H19B . 109.5
H19A C19 H19B . 109.5
C9 C19 H19C . 109.5
H19A C19 H19C . 109.5
H19B C19 H19C . 109.5
C13 C20 H20A . 109.5
C13 C20 H20B . 109.5
H20A C20 H20B . 109.5
C13 C20 H20C . 109.5
H20A C20 H20C . 109.5
H20B C20 H20C . 109.5

loop_
_geom_bond_atom_site_label_1
_geom_bond_atom_site_label_2
_geom_bond_site_symmetry_2
_geom_bond_distance
O3 C3 . 1.440(2)
O3 H3O . 0.8200
C1 C6 . 1.529(3)
C1 C16 . 1.531(3)
C1 C17 . 1.531(3)
C1 C2 . 1.534(3)
C2 C3 . 1.494(3)
C2 H2A . 0.9700
C2 H2B . 0.9700
C3 C4 . 1.509(3)
C3 H3 . 0.9800
C4 C5 . 1.513(3)
C4 H4A . 0.9700
C4 H4B . 0.9700
C5 C6 . 1.335(3)
C5 C18 . 1.506(3)
C6 C7 . 1.492(3)
C7 C8 . 1.328(3)
C7 H7 . 0.9300
C8 C9 . 1.449(3)
C8 H8 . 0.9300
C9 C10 . 1.354(3)
C9 C19 . 1.491(3)
C10 C11 . 1.431(3)
C10 H10 . 0.9300
C11 C12 . 1.350(3)
C11 H11 . 0.9300
C12 C13 . 1.440(3)
C12 H12 . 0.9300
C13 C14 . 1.358(3)
C13 C20 . 1.499(3)
C14 C15 . 1.427(3)
C14 H14 . 0.9300
C15 C15 7_564 1.349(4)
C15 H15 . 0.9300
C16 H16A . 0.9600
C16 H16B . 0.9600
C16 H16C . 0.9600
C17 H17A . 0.9600
C17 H17B . 0.9600
C17 H17C . 0.9600
C18 H18A . 0.9600
C18 H18B . 0.9600
C18 H18C . 0.9600
C19 H19A . 0.9600
C19 H19B . 0.9600
C19 H19C . 0.9600
C20 H20A . 0.9600
C20 H20B . 0.9600
C20 H20C . 0.9600

loop_
_geom_hbond_atom_site_label_D
_geom_hbond_atom_site_label_H
_geom_hbond_atom_site_label_A
_geom_hbond_site_symmetry_A
_geom_hbond_distance_DH
_geom_hbond_distance_HA
_geom_hbond_distance_DA
_geom_hbond_angle_DHA
O3 H3O O3 2_657 0.82 1.85 2.654(3) 169

loop_
_geom_torsion_atom_site_label_1
_geom_torsion_atom_site_label_2
_geom_torsion_atom_site_label_3
_geom_torsion_atom_site_label_4
_geom_torsion_site_symmetry_4
_geom_torsion
C6 C1 C2 C3 . 44.6(2)
C16 C1 C2 C3 . -77.2(2)
C17 C1 C2 C3 . 164.29(18)
C1 C2 C3 O3 . 172.61(16)
C1 C2 C3 C4 . -64.0(2)
O3 C3 C4 C5 . 169.44(16)
C2 C3 C4 C5 . 47.4(2)
C3 C4 C5 C6 . -15.3(3)
C3 C4 C5 C18 . 167.20(17)
C18 C5 C6 C7 . -6.2(3)
C4 C5 C6 C7 . 176.53(17)
C18 C5 C6 C1 . 174.12(18)
C4 C5 C6 C1 . -3.2(3)
C16 C1 C6 C5 . 111.4(2)
C17 C1 C6 C5 . -128.96(19)
C2 C1 C6 C5 . -11.1(3)
C16 C1 C6 C7 . -68.3(2)
C17 C1 C6 C7 . 51.3(2)
C2 C1 C6 C7 . 169.14(16)
C5 C6 C7 C8 . -74.9(3)
C1 C6 C7 C8 . 104.9(2)
C6 C7 C8 C9 . -175.62(19)
C7 C8 C9 C10 . 177.1(2)
C7 C8 C9 C19 . -0.7(3)
C8 C9 C10 C11 . -179.54(19)
C19 C9 C10 C11 . -1.9(3)
C9 C10 C11 C12 . 175.3(2)
C10 C11 C12 C13 . 179.66(19)
C11 C12 C13 C14 . -177.20(19)
C11 C12 C13 C20 . 2.5(3)
C12 C13 C14 C15 . 175.84(18)
C20 C13 C14 C15 . -3.9(3)
C13 C14 C15 C15 7_564 -177.1(2)
